data_2206755
loop_
_publ_author_name
'Babai, Arash'
'Mudring, Anja-Verena'

_publ_section_title
;
 <i>N</i>-Methyl-<i>N</i>-propylpyrrolidinium iodide
;
_journal_coeditor_code NC6042
_journal_issue 9
_journal_name_full 'Acta Crystallographica Section E'
_journal_page_first o2913
_journal_page_last o2915
_journal_paper_doi 10.1107/S1600536805025481
_journal_volume 61
_journal_year 2005
_chemical_formula_iupac 'C8 H18 N +, I -'
_chemical_formula_moiety 'C8 H18 N +, I -'
_chemical_formula_sum 'C8 H18 I N'
_chemical_formula_weight 255.13
_chemical_name_common '[mppyr][I]'
_chemical_name_systematic
;
N-methyl-N-propyl-pyrrolidinium iodide
;
_space_group_IT_number 19
_symmetry_cell_setting orthorhombic
_symmetry_space_group_name_Hall 'P 2ac 2ab'
_symmetry_space_group_name_H-M 'P 21 21 21'
_atom_sites_solution_hydrogens geom
_atom_sites_solution_primary direct
_atom_sites_solution_secondary difmap
_audit_creation_method SHELXL-97
_cell_angle_alpha 90.00
_cell_angle_beta 90.00
_cell_angle_gamma 90.00
_cell_formula_units_Z 4
_cell_length_a 7.6816(8)
_cell_length_b 11.8247(15)
_cell_length_c 12.0196(14)
_cell_measurement_reflns_used 20726
_cell_measurement_temperature 170(2)
_cell_measurement_theta_max 29.3
_cell_measurement_theta_min 2.4
_cell_volume 1091.8(2)
_computing_cell_refinement X-AREA
_computing_data_collection 'X-AREA (Stoe & Cie, 2002)'
_computing_data_reduction X-AREA
_computing_molecular_graphics 'DIAMOND (Brandenburg, 1996)'
_computing_publication_material SHELXL97
_computing_structure_refinement 'SHELXL97 (Sheldrick, 1997)'
_computing_structure_solution 'SHELXS97 (Sheldrick, 1997)'
_diffrn_ambient_temperature 170(2)
_diffrn_measured_fraction_theta_full 0.961
_diffrn_measured_fraction_theta_max 0.961
_diffrn_measurement_device_type 'Stoe IPDS-II'
_diffrn_measurement_method \f
_diffrn_radiation_monochromator graphite
_diffrn_radiation_source 'fine-focus sealed tube'
_diffrn_radiation_type MoK\a
_diffrn_radiation_wavelength 0.71073
_diffrn_reflns_av_R_equivalents 0.0747
_diffrn_reflns_av_sigmaI/netI 0.0366
_diffrn_reflns_limit_h_max 10
_diffrn_reflns_limit_h_min -10
_diffrn_reflns_limit_k_max 15
_diffrn_reflns_limit_k_min -15
_diffrn_reflns_limit_l_max 16
_diffrn_reflns_limit_l_min -16
_diffrn_reflns_number 14164
_diffrn_reflns_theta_full 29.30
_diffrn_reflns_theta_max 29.30
_diffrn_reflns_theta_min 2.42
_diffrn_standards_decay_% 0
_diffrn_standards_interval_count 0
_diffrn_standards_interval_time 0
_diffrn_standards_number 0
_exptl_absorpt_coefficient_mu 2.877
_exptl_absorpt_correction_T_max 0.6972
_exptl_absorpt_correction_T_min 0.4675
_exptl_absorpt_correction_type numerical
_exptl_absorpt_process_details '[X-RED (Stoe & Cie, 2002) and X-SHAPE (Stoe & Cie, 2001)]'
_exptl_crystal_colour white
_exptl_crystal_density_diffrn 1.552
_exptl_crystal_density_method 'not measured'
_exptl_crystal_description prism
_exptl_crystal_F_000 504
_exptl_crystal_size_max 0.30
_exptl_crystal_size_mid 0.20
_exptl_crystal_size_min 0.10
_refine_diff_density_max 0.774
_refine_diff_density_min -0.727
_refine_ls_abs_structure_details 'Flack (1983), 1228 Friedel pairs'
_refine_ls_abs_structure_Flack -0.01(4)
_refine_ls_extinction_coef 0.0164(12)
_refine_ls_extinction_expression Fc^*^=kFc[1+0.001xFc^2^\l^3^/sin(2\q)]^-1/4^
_refine_ls_extinction_method SHELXL97
_refine_ls_goodness_of_fit_ref 1.090
_refine_ls_hydrogen_treatment constr
_refine_ls_matrix_type full
_refine_ls_number_parameters 98
_refine_ls_number_reflns 2891
_refine_ls_number_restraints 0
_refine_ls_restrained_S_all 1.093
_refine_ls_R_factor_all 0.0286
_refine_ls_R_factor_gt 0.0272
_refine_ls_shift/su_max 0.000
_refine_ls_shift/su_mean 0.000
_refine_ls_structure_factor_coef Fsqd
_refine_ls_weighting_details 'calc w = 1/[\s^2^(Fo^2^)+(0.0366P)^2^+0.7962P] where P = (Fo^2^+2Fc^2^)/3'
_refine_ls_weighting_scheme calc
_refine_ls_wR_factor_gt 0.0691
_refine_ls_wR_factor_ref 0.0731
_reflns_number_gt 2796
_reflns_number_total 2891
_reflns_threshold_expression I>2\s(I)
_cod_data_source_file nc6042.cif
_cod_data_source_block I
_cod_depositor_comments
;
The following automatic conversions were performed:

'_chemical_melting_point' value 'not measured' was changed to '?' -
the value is undefined or not given.

Automatic conversion script
Id: cif_fix_values 1646 2011-03-28 12:23:43Z adriana 

The following automatic conversions were performed:

'_chemical_melting_point' value 'not measured' was changed to '?' -
the value is undefined or not given.

Automatic conversion script
Id: cif_fix_values 1715 2011-07-08 13:25:40Z adriana 
;
_cod_original_sg_symbol_Hall 'P 2ac 2ab '
_cod_database_code 2206755
_cod_database_fobs_code 2206755

loop_
_symmetry_equiv_pos_as_xyz
'x, y, z'
'-x+1/2, -y, z+1/2'
'x+1/2, -y+1/2, -z'
'-x, y+1/2, -z+1/2'

loop_
_atom_site_label
_atom_site_fract_x
_atom_site_fract_y
_atom_site_fract_z
_atom_site_U_iso_or_equiv
_atom_site_adp_type
_atom_site_calc_flag
_atom_site_refinement_flags
_atom_site_occupancy
_atom_site_disorder_assembly
_atom_site_disorder_group
_atom_site_type_symbol
I 0.18890(2) 0.189837(14) 0.243215(17) 0.03647(9) Uani d . 1 . . I
N 0.3788(4) 0.5098(2) 0.0347(3) 0.0368(6) Uani d . 1 B . N
C1 0.2319(5) 0.5916(4) 0.0680(4) 0.0538(11) Uani d . 1 B . C
H1A 0.1891 0.5743 0.1438 0.065 Uiso calc R 1 . . H
H1B 0.2735 0.6709 0.0663 0.065 Uiso calc R 1 . . H
C2 0.0908(5) 0.5736(4) -0.0164(3) 0.0480(8) Uani d D 1 . . C
H2A 0.1182 0.6110 -0.0880 0.058 Uiso calc PR 0.75 A 1 H
H2B -0.0235 0.6004 0.0110 0.058 Uiso calc PR 0.75 A 1 H
H2C 0.0756 0.6425 -0.0622 0.058 Uiso calc PR 0.25 A 2 H
H2D -0.0208 0.5569 0.0213 0.058 Uiso calc PR 0.25 A 2 H
C3 0.0965(7) 0.4432(5) -0.0266(5) 0.0523(12) Uani d PD 0.75 B 1 C
H3A 0.0408 0.4071 0.0386 0.063 Uiso calc PR 0.75 B 1 H
H3B 0.0360 0.4178 -0.0949 0.063 Uiso calc PR 0.75 B 1 H
C3' 0.1453(17) 0.4722(10) -0.0913(12) 0.043(3) Uiso d PD 0.25 B 2 C
H3C 0.0460 0.4200 -0.1023 0.052 Uiso calc PR 0.25 B 2 H
H3D 0.1848 0.4993 -0.1650 0.052 Uiso calc PR 0.25 B 2 H
C4 0.2903(5) 0.4139(3) -0.0318(4) 0.0469(9) Uani d D 1 . . C
H4A 0.3321 0.4125 -0.1097 0.056 Uiso calc PR 0.75 B 1 H
H4B 0.3132 0.3394 0.0028 0.056 Uiso calc PR 0.75 B 1 H
H4C 0.3726 0.3790 -0.0851 0.056 Uiso calc PR 0.25 B 2 H
H4D 0.2450 0.3545 0.0186 0.056 Uiso calc PR 0.25 B 2 H
C5 0.5075(5) 0.5732(3) -0.0380(4) 0.0505(10) Uani d . 1 . . C
H5A 0.4440 0.6183 -0.0931 0.076 Uiso calc R 1 B . H
H5B 0.5831 0.5190 -0.0764 0.076 Uiso calc R 1 . . H
H5C 0.5786 0.6233 0.0084 0.076 Uiso calc R 1 . . H
C6 0.4676(4) 0.4625(3) 0.1376(3) 0.0370(7) Uani d . 1 . . C
H6A 0.3816 0.4174 0.1800 0.044 Uiso calc R 1 B . H
H6B 0.5038 0.5266 0.1854 0.044 Uiso calc R 1 . . H
C7 0.6269(5) 0.3885(3) 0.1150(4) 0.0436(8) Uani d . 1 B . C
H7A 0.7214 0.4349 0.0826 0.052 Uiso calc R 1 . . H
H7B 0.5965 0.3284 0.0610 0.052 Uiso calc R 1 . . H
C8 0.6889(5) 0.3348(3) 0.2248(4) 0.0494(8) Uani d . 1 . . C
H8A 0.7088 0.3943 0.2800 0.074 Uiso calc R 1 B . H
H8B 0.7976 0.2934 0.2118 0.074 Uiso calc R 1 . . H
H8C 0.5998 0.2825 0.2523 0.074 Uiso calc R 1 . . H

loop_
_atom_site_aniso_label
_atom_site_aniso_U_11
_atom_site_aniso_U_22
_atom_site_aniso_U_33
_atom_site_aniso_U_12
_atom_site_aniso_U_13
_atom_site_aniso_U_23
I 0.03338(11) 0.03446(12) 0.04157(14) 0.00112(6) 0.00041(8) -0.00156(8)
N 0.0326(13) 0.0326(13) 0.0453(18) 0.0024(10) -0.0051(11) -0.0076(11)
C1 0.0428(19) 0.061(2) 0.058(3) 0.0232(17) -0.0136(17) -0.0228(19)
C2 0.0377(17) 0.061(2) 0.045(2) 0.0080(16) -0.0030(14) 0.0014(17)
C3 0.042(2) 0.056(3) 0.059(4) -0.005(2) -0.011(2) 0.000(3)
C4 0.0437(19) 0.047(2) 0.050(2) -0.0005(16) -0.0050(16) -0.0177(15)
C5 0.053(2) 0.0413(18) 0.057(3) -0.0031(16) -0.0072(16) 0.0150(17)
C6 0.0316(13) 0.0339(14) 0.045(2) -0.0003(11) -0.0017(13) -0.0020(12)
C7 0.0350(14) 0.0449(17) 0.051(2) 0.0078(13) -0.0038(15) 0.0025(15)
C8 0.0419(16) 0.0491(16) 0.057(2) 0.0065(13) -0.0090(17) 0.0048(15)

loop_
_atom_type_symbol
_atom_type_description
_atom_type_scat_dispersion_real
_atom_type_scat_dispersion_imag
_atom_type_scat_source
C C 0.0033 0.0016 'International Tables Vol C Tables 4.2.6.8 and 6.1.1.4'
H H 0.0000 0.0000 'International Tables Vol C Tables 4.2.6.8 and 6.1.1.4'
N N 0.0061 0.0033 'International Tables Vol C Tables 4.2.6.8 and 6.1.1.4'
I I -0.4742 1.8119 'International Tables Vol C Tables 4.2.6.8 and 6.1.1.4'

loop_
_geom_angle_atom_site_label_1
_geom_angle_atom_site_label_2
_geom_angle_atom_site_label_3
_geom_angle
_geom_angle_publ_flag
C5 N C6 111.0(3) y
C5 N C1 108.5(3) y
C6 N C1 110.4(3) y
C5 N C4 110.6(3) y
C6 N C4 110.4(3) y
C1 N C4 105.9(3) y
C2 C1 N 105.3(3) y
C2 C1 H1A 110.7 y
N C1 H1A 110.7 y
C2 C1 H1B 110.7 y
N C1 H1B 110.7 y
H1A C1 H1B 108.8 y
C1 C2 C3 100.1(3) y
C1 C2 C3' 107.9(5) y
C1 C2 H2A 111.8 n
C3 C2 H2A 111.8 n
C1 C2 H2B 111.8 n
C3 C2 H2B 111.8 n
H2A C2 H2B 109.5 n
C1 C2 H2C 110.1 n
C3' C2 H2C 110.1 n
C1 C2 H2D 110.1 n
C3' C2 H2D 110.1 n
H2C C2 H2D 108.4 n
C4 C3 C2 104.9(4) y
C4 C3 H3A 110.8 n
C2 C3 H3A 110.8 n
C4 C3 H3B 110.8 n
C2 C3 H3B 110.8 n
H3A C3 H3B 108.8 n
C4 C3' C2 106.2(8) y
C4 C3' H3C 110.5 n
C2 C3' H3C 110.5 n
C4 C3' H3D 110.5 n
C2 C3' H3D 110.5 n
H3C C3' H3D 108.7 n
C3' C4 N 103.7(5) y
C3 C4 N 103.9(3) y
C3 C4 H4A 111.0 n
N C4 H4A 111.0 n
C3' C4 H4B 138.2 n
C3 C4 H4B 111.0 n
N C4 H4B 111.0 n
H4A C4 H4B 109.0 n
C3' C4 H4C 111.0 n
N C4 H4C 111.0 n
C3' C4 H4D 111.0 n
N C4 H4D 111.0 n
H4C C4 H4D 109.0 n
N C5 H5A 109.5 n
N C5 H5B 109.5 n
H5A C5 H5B 109.5 n
N C5 H5C 109.5 n
H5A C5 H5C 109.5 n
H5B C5 H5C 109.5 n
N C6 C7 115.1(3) y
N C6 H6A 108.5 n
C7 C6 H6A 108.5 n
N C6 H6B 108.5 n
C7 C6 H6B 108.5 n
H6A C6 H6B 107.5 n
C6 C7 C8 109.3(3) y
C6 C7 H7A 109.8 n
C8 C7 H7A 109.8 n
C6 C7 H7B 109.8 n
C8 C7 H7B 109.8 n
H7A C7 H7B 108.3 n
C7 C8 H8A 109.5 n
C7 C8 H8B 109.5 n
H8A C8 H8B 109.5 n
C7 C8 H8C 109.5 n
H8A C8 H8C 109.5 n
H8B C8 H8C 109.5 n

loop_
_geom_bond_atom_site_label_1
_geom_bond_atom_site_label_2
_geom_bond_distance
_geom_bond_publ_flag
N C5 1.518(5) y
N C6 1.520(5) y
N C1 1.539(4) y
N C4 1.545(4) y
C1 C2 1.500(5) y
C1 H1A 0.9900 n
C1 H1B 0.9900 n
C2 C3 1.547(6) y
C2 C3' 1.557(11) y
C2 H2A 0.9900 n
C2 H2B 0.9900 n
C2 H2C 0.9900 n
C2 H2D 0.9900 n
C3 C4 1.530(6) y
C3 H3A 0.9900 n
C3 H3B 0.9900 n
C3' C4 1.493(11) y
C3' H3C 0.9900 n
C3' H3D 0.9900 n
C4 H4A 0.9900 n
C4 H4B 0.9900 n
C4 H4C 0.9900 n
C4 H4D 0.9900 n
C5 H5A 0.9800 n
C5 H5B 0.9800 n
C5 H5C 0.9800 n
C6 C7 1.529(4) y
C6 H6A 0.9900 n
C6 H6B 0.9900 n
C7 C8 1.540(5) y
C7 H7A 0.9900 n
C7 H7B 0.9900 n
C8 H8A 0.9800 n
C8 H8B 0.9800 n
C8 H8C 0.9800 n
